data_4001537
loop_
_publ_author_name
'Lesage, J.'
'Guesdon, A.'
'Hervieu, M.'
'Raveau, B.'

_publ_section_title
;
 Unusual Mobility of Cesium via a Reversible Topotactic Dehydration
 Reaction in a New Hydroxygallophosphate with an Intersecting Tunnel
 Structure
;
_journal_issue 12
_journal_name_full 'Chemistry of Materials'
_journal_page_first 2895
_journal_paper_doi 10.1021/cm060275z
_journal_volume 18
_journal_year 2006
_chemical_compound_source 'synthesised by authors'
_chemical_formula_sum 'Cs2 Ga6 H5.1 O27.55 P6'
_chemical_formula_weight 1315
_chemical_name_systematic ' ?'
_space_group_IT_number 14
_symmetry_cell_setting monoclinic
_symmetry_space_group_name_Hall '-P 2yab'
_symmetry_space_group_name_H-M 'P 1 21/a 1'
_cell_angle_alpha 90
_cell_angle_beta 90.193(5)
_cell_angle_gamma 90
_cell_formula_units_Z 4
_cell_length_a 10.2190(4)
_cell_length_b 13.9566(15)
_cell_length_c 17.260(2)
_cell_measurement_reflns_used 39034
_cell_measurement_temperature 293
_cell_measurement_theta_max 37.50
_cell_measurement_theta_min 5.85
_cell_volume 2461.7(4)
_computing_cell_refinement 'EvalCCD (Duisenberg et al., 2003)'
_computing_data_collection 'EvalCCD (Duisenberg et al., 2003)'
_computing_data_reduction 'Jana2000 (Petricek and Dusek, 2000)'
_computing_molecular_graphics 'Diamond version 2.1e (Brandenburg, 2001)'
_computing_publication_material 'Jana2000 (Petricek and Dusek, 2000)'
_computing_structure_refinement 'Jana2000 (Petricek and Dusek, 2000)'
_computing_structure_solution 'Jana2000 (Petricek and Dusek, 2000)'
_diffrn_ambient_temperature 293
_diffrn_detector_area_resol_mean 9.09
_diffrn_measured_fraction_theta_full 0.95
_diffrn_measured_fraction_theta_max 0.95
_diffrn_measurement_device_type 'Nonius CCD'
_diffrn_measurement_method '\f and \w scans'
_diffrn_radiation_monochromator Graphite
_diffrn_radiation_source 'fine-focus sealed X-ray tube'
_diffrn_radiation_type 'Mo K\a'
_diffrn_radiation_wavelength 0.71069
_diffrn_reflns_av_R_equivalents 0.0661
_diffrn_reflns_av_sigmaI/netI 0.0914
_diffrn_reflns_limit_h_max 17
_diffrn_reflns_limit_h_min -17
_diffrn_reflns_limit_k_max 23
_diffrn_reflns_limit_k_min -18
_diffrn_reflns_limit_l_max 29
_diffrn_reflns_limit_l_min -25
_diffrn_reflns_number 39034
_diffrn_reflns_theta_full 37.50
_diffrn_reflns_theta_max 37.50
_diffrn_reflns_theta_min 5.85
_diffrn_standards_decay_% no
_diffrn_standards_interval_count no
_diffrn_standards_interval_time no
_diffrn_standards_number no
_exptl_absorpt_coefficient_mu 9.899
_exptl_absorpt_correction_T_max 0.714
_exptl_absorpt_correction_T_min 0.316
_exptl_absorpt_correction_type empirical
_exptl_absorpt_process_details 'sadabs V 2.03, Sheldrick'
_exptl_crystal_colour colorless
_exptl_crystal_density_diffrn 3.5471
_exptl_crystal_density_method 'not measured'
_exptl_crystal_description stick-like
_exptl_crystal_F_000 2434
_exptl_crystal_size_max 0.321
_exptl_crystal_size_mid 0.039
_exptl_crystal_size_min 0.034
_refine_diff_density_max 1.45
_refine_diff_density_min -1.16
_refine_ls_extinction_method none
_refine_ls_goodness_of_fit_gt 1.33
_refine_ls_goodness_of_fit_ref 1.17
_refine_ls_hydrogen_treatment mixed
_refine_ls_number_parameters 398
_refine_ls_number_reflns 12372
_refine_ls_R_factor_all 0.0911
_refine_ls_R_factor_gt 0.0419
_refine_ls_shift/su_max 0.0050
_refine_ls_shift/su_mean 0.0002
_refine_ls_structure_factor_coef F
_refine_ls_weighting_details w=1/(\s^2^(F)+0.0001F^2^)
_refine_ls_weighting_scheme sigma
_refine_ls_wR_factor_gt 0.0396
_refine_ls_wR_factor_ref 0.0443
_reflns_number_gt 7681
_reflns_number_total 12372
_reflns_threshold_expression I>3\s(I)
_cod_data_source_file cm060275zsi20060203_102102.cif
_cod_data_source_block (Cs2Ga6(OH)2(PO4)6.1.55H2O)
_cod_original_cell_volume 2461.6(4)
_cod_database_code 4001537

loop_
_symmetry_equiv_pos_site_id
_symmetry_equiv_pos_as_xyz
1 x,y,z
2 1/2-x,1/2+y,-z
3 -x,-y,-z
4 1/2+x,1/2-y,z

loop_
_atom_site_label
_atom_site_type_symbol
_atom_site_fract_x
_atom_site_fract_y
_atom_site_fract_z
_atom_site_adp_type
_atom_site_U_iso_or_equiv
_atom_site_symmetry_multiplicity
_atom_site_occupancy
_atom_site_calc_flag
Cs1 Cs 0.45294(9) 0.32130(7) 0.48291(5) Uani 0.03639(15) 4 1 d
Cs2 Cs 0.70123(4) 0.30188(3) -0.00271(2) Uani 0.02239(10) 4 1 d
Ga1 Ga 0.16542(5) 0.51388(4) 0.19739(3) Uani 0.00815(14) 4 1 d
Ga2 Ga 0.11788(6) 0.43536(4) 0.39560(3) Uani 0.00816(14) 4 1 d
Ga3 Ga 0.38062(6) 0.75561(4) 0.30301(3) Uani 0.00971(13) 4 1 d
Ga4 Ga 0.66794(5) 0.48331(4) 0.30275(3) Uani 0.00802(13) 4 1 d
Ga5 Ga 0.62055(6) 0.56612(4) 0.10542(3) Uani 0.00757(13) 4 1 d
Ga6 Ga 0.93267(5) 0.23943(4) 0.20020(3) Uani 0.00948(14) 4 1 d
P1 P 0.37396(13) 0.53773(10) 0.34143(7) Uani 0.0095(3) 4 1 d
P2 P 0.37531(13) 0.42964(10) 0.08273(7) Uani 0.0075(3) 4 1 d
P3 P 0.13160(13) 0.74079(10) 0.19970(7) Uani 0.0089(3) 4 1 d
P4 P 0.86522(13) 0.45444(10) 0.15991(7) Uani 0.0086(3) 4 1 d
P5 P 0.87149(13) 0.57389(10) 0.41807(7) Uani 0.0077(3) 4 1 d
P6 P 0.68656(12) 0.25124(10) 0.30022(7) Uani 0.0093(3) 4 1 d
O1 O -0.0012(4) 0.4953(3) 0.1401(2) Uani 0.0157(11) 4 1 d
O2 O 0.3281(4) 0.5242(3) 0.2576(2) Uani 0.0146(11) 4 1 d
O3 O 0.2400(4) 0.4417(3) 0.1192(2) Uani 0.0139(10) 4 1 d
O4 O 0.1723(4) 0.6426(3) 0.1704(2) Uani 0.0154(11) 4 1 d
O5 O 0.0839(3) 0.4773(3) 0.2884(2) Uani 0.0131(10) 4 1 d
O6 O 0.1421(3) 0.3882(3) 0.5000(2) Uani 0.0120(9) 4 1 d
O7 O -0.0483(3) 0.4815(3) 0.4169(2) Uani 0.0121(10) 4 1 d
O8 O 0.2727(3) 0.5046(3) 0.4006(2) Uani 0.0139(11) 4 1 d
O9 O 0.1330(4) 0.3066(3) 0.3671(2) Uani 0.0154(10) 4 1 d
O10 O 0.4399(4) 0.8483(3) 0.3688(2) Uani 0.0143(10) 4 1 d
O11 O 0.3985(4) 0.6454(3) 0.3578(2) Uani 0.0186(12) 4 1 d
O12 O 0.2098(4) 0.7692(3) 0.2731(2) Uani 0.0160(11) 4 1 d
O13 O 0.4853(3) 0.7561(3) 0.21878(19) Uani 0.0150(11) 4 1 d
O14 O 0.5002(4) 0.4827(3) 0.3561(2) Uani 0.0148(11) 4 1 d
O15 O 0.8307(4) 0.4851(3) 0.2425(2) Uani 0.0139(11) 4 1 d
O16 O 0.7349(3) 0.5547(3) 0.3840(2) Uani 0.0133(10) 4 1 d
O17 O 0.6911(4) 0.3542(3) 0.3265(2) Uani 0.0214(12) 4 1 d
O18 O 0.5844(3) 0.5291(3) 0.2133(2) Uani 0.0124(10) 4 1 d
O19 O 0.6408(3) 0.6088(3) -0.0012(2) Uani 0.0122(9) 4 1 d
O20 O 0.4486(3) 0.5256(3) 0.08297(19) Uani 0.0092(9) 4 1 d
O21 O 0.7646(4) 0.4876(3) 0.0992(2) Uani 0.0127(10) 4 1 d
O22 O 0.6596(4) 0.6912(3) 0.1332(2) Uani 0.0152(11) 4 1 d
O23 O 0.8654(4) 0.3435(3) 0.1522(2) Uani 0.0192(12) 4 1 d
O24 O 0.9544(4) 0.1457(3) 0.1291(2) Uani 0.0164(11) 4 1 d
O25 O 1.1019(4) 0.2603(4) 0.2273(2) Uani 0.0201(12) 4 1 d
O26 O 0.8253(3) 0.2129(3) 0.2821(2) Uani 0.0149(11) 4 1 d
O27 O 0.2675(12) 0.1643(8) 0.4941(6) Uani 0.054(4) 4 0.549(19) d
O28 O 0.5086(6) 0.1297(5) -0.0092(3) Uani 0.0350(19) 4 1 d
H28a H 0.539(9) 0.117(8) 0.019(5) Uiso 0.04(2) 4 1 d
H28b H 0.503(8) 0.095(7) -0.044(5) Uiso 0.04(2) 4 1 d

loop_
_atom_site_aniso_label
_atom_site_aniso_type_symbol
_atom_site_aniso_U_11
_atom_site_aniso_U_22
_atom_site_aniso_U_33
_atom_site_aniso_U_12
_atom_site_aniso_U_13
_atom_site_aniso_U_23
Cs1 Cs 0.0356(2) 0.0484(3) 0.0252(2) 0.0138(2) -0.00143(17) 0.0037(2)
Cs2 Cs 0.02853(18) 0.01837(18) 0.02026(16) 0.00667(15) -0.00067(15) -0.00305(14)
Ga1 Ga 0.0101(2) 0.0074(3) 0.0069(2) 0.00003(20) 0.00082(19) 0.0003(2)
Ga2 Ga 0.0098(2) 0.0077(3) 0.0070(2) 0.0004(2) 0.0004(2) -0.00044(19)
Ga3 Ga 0.0118(2) 0.0091(3) 0.0082(2) -0.0013(2) 0.0003(2) -0.0012(2)
Ga4 Ga 0.0102(2) 0.0071(3) 0.0068(2) 0.0000(2) -0.00034(20) 0.0000(2)
Ga5 Ga 0.0097(2) 0.0064(3) 0.0066(2) 0.0004(2) -0.0005(2) -0.00030(19)
Ga6 Ga 0.0113(2) 0.0083(3) 0.0088(2) 0.0016(2) -0.0011(2) -0.0015(2)
P1 P 0.0085(5) 0.0111(6) 0.0088(5) -0.0018(5) -0.0004(4) 0.0021(4)
P2 P 0.0095(5) 0.0068(6) 0.0062(5) 0.0003(5) 0.0009(4) 0.0004(4)
P3 P 0.0119(5) 0.0077(6) 0.0073(5) 0.0005(5) 0.0009(5) 0.0014(4)
P4 P 0.0087(5) 0.0096(6) 0.0075(5) 0.0008(5) 0.0005(4) 0.0006(4)
P5 P 0.0103(5) 0.0068(6) 0.0060(5) 0.0007(5) 0.0001(4) 0.0003(4)
P6 P 0.0117(5) 0.0076(6) 0.0085(5) 0.0009(5) 0.0013(5) 0.0028(4)
O1 O 0.0145(16) 0.020(2) 0.0123(17) -0.0038(15) -0.0005(13) 0.0017(15)
O2 O 0.0101(17) 0.024(2) 0.0095(16) -0.0012(16) 0.0002(12) 0.0010(15)
O3 O 0.0129(17) 0.0101(19) 0.0186(18) -0.0030(15) 0.0039(14) -0.0067(15)
O4 O 0.0228(19) 0.0043(18) 0.0190(18) 0.0019(15) 0.0010(15) 0.0025(14)
O5 O 0.0129(16) 0.019(2) 0.0076(16) -0.0001(15) 0.0000(12) 0.0045(14)
O6 O 0.0156(16) 0.0159(19) 0.0045(14) 0.0019(14) -0.0013(12) -0.0018(13)
O7 O 0.0110(17) 0.0088(18) 0.0166(17) 0.0016(15) 0.0029(13) -0.0005(14)
O8 O 0.0103(16) 0.019(2) 0.0124(16) -0.0050(15) 0.0032(13) 0.0003(15)
O9 O 0.025(2) 0.0102(19) 0.0111(16) 0.0015(17) 0.0070(14) -0.0034(14)
O10 O 0.0174(18) 0.0115(19) 0.0140(17) 0.0005(16) -0.0012(14) -0.0070(14)
O11 O 0.028(2) 0.0085(19) 0.0197(19) -0.0047(16) -0.0036(15) 0.0023(15)
O12 O 0.0146(17) 0.022(2) 0.0108(15) -0.0004(16) -0.0004(13) -0.0047(14)
O13 O 0.0106(16) 0.022(2) 0.0122(16) -0.0011(16) 0.0036(12) -0.0013(15)
O14 O 0.0079(15) 0.021(2) 0.0153(17) 0.0038(15) 0.0019(13) 0.0072(15)
O15 O 0.0085(16) 0.024(2) 0.0093(16) 0.0015(15) 0.0013(12) -0.0004(15)
O16 O 0.0095(15) 0.020(2) 0.0108(16) 0.0024(15) -0.0025(12) -0.0036(15)
O17 O 0.033(2) 0.009(2) 0.022(2) 0.0014(18) 0.0013(17) 0.0026(16)
O18 O 0.0125(16) 0.018(2) 0.0069(16) 0.0034(14) -0.0012(12) 0.0029(14)
O19 O 0.0205(17) 0.0092(16) 0.0068(14) -0.0008(14) 0.0013(13) 0.0007(13)
O20 O 0.0110(16) 0.0060(17) 0.0105(15) -0.0002(14) -0.0021(12) 0.0024(12)
O21 O 0.0155(17) 0.013(2) 0.0095(16) 0.0107(15) -0.0007(13) -0.0023(14)
O22 O 0.027(2) 0.0085(18) 0.0099(15) -0.0036(16) 0.0070(14) -0.0038(13)
O23 O 0.024(2) 0.012(2) 0.0215(19) 0.0027(17) -0.0027(16) 0.0026(15)
O24 O 0.023(2) 0.012(2) 0.0137(17) -0.0034(17) -0.0013(15) -0.0066(14)
O25 O 0.0153(19) 0.031(3) 0.0140(17) -0.0038(18) -0.0035(13) -0.0065(17)
O26 O 0.0114(16) 0.020(2) 0.0133(16) 0.0074(16) 0.0008(13) 0.0043(14)
O27 O 0.090(9) 0.030(6) 0.041(7) 0.005(6) 0.020(6) 0.004(5)
O28 O 0.048(3) 0.031(3) 0.026(3) -0.003(3) 0.000(2) -0.009(2)

loop_
_atom_type_symbol
_atom_type_scat_dispersion_real
_atom_type_scat_dispersion_imag
_atom_type_scat_source
Cs -0.368 2.119 'International Tables Vol C Tables  4.2.6.8 and 6.1.1.1'
Ga 0.231 1.608 'International Tables Vol C Tables  4.2.6.8 and 6.1.1.1'
P 0.102 0.094 'International Tables Vol C Tables  4.2.6.8 and 6.1.1.1'
O 0.011 0.006 'International Tables Vol C Tables  4.2.6.8 and 6.1.1.1'
H 0.000 0.000 'International Tables Vol C Tables  4.2.6.8 and 6.1.1.1'

loop_
_geom_angle_atom_site_label_1
_geom_angle_atom_site_label_2
_geom_angle_atom_site_label_3
_geom_angle_site_symmetry_1
_geom_angle_site_symmetry_3
_geom_angle
_geom_angle_publ_flag
O6 Cs1 O6 . 4_555 138.69(9) yes
O6 Cs1 O8 . . 47.17(9) yes
O6 Cs1 O9 . 4_555 138.64(9) yes
O6 Cs1 O11 . 3_666 109.70(10) yes
O6 Cs1 O14 . . 90.54(10) yes
O6 Cs1 O16 . 3_666 43.01(9) yes
O6 Cs1 O27 . . 65.3(2) yes
O6 Cs1 O27 . 4_555 158.3(2) yes
O6 Cs1 O6 4_555 . 138.69(9) yes
O6 Cs1 O8 4_555 . 160.41(9) yes
O6 Cs1 O9 4_555 4_555 44.26(9) yes
O6 Cs1 O11 4_555 3_666 77.75(10) yes
O6 Cs1 O14 4_555 . 124.19(9) yes
O6 Cs1 O16 4_555 3_666 131.77(9) yes
O6 Cs1 O27 4_555 . 74.1(2) yes
O6 Cs1 O27 4_555 4_555 60.0(2) yes
O8 Cs1 O9 . 4_555 117.08(9) yes
O8 Cs1 O11 . 3_666 120.07(10) yes
O8 Cs1 O14 . . 43.48(9) yes
O8 Cs1 O16 . 3_666 66.82(9) yes
O8 Cs1 O27 . . 103.8(2) yes
O8 Cs1 O27 . 4_555 120.6(2) yes
O9 Cs1 O11 4_555 3_666 110.06(10) yes
O9 Cs1 O14 4_555 . 82.99(10) yes
O9 Cs1 O16 4_555 3_666 176.01(10) yes
O9 Cs1 O27 4_555 . 89.8(2) yes
O9 Cs1 O27 4_555 4_555 60.4(2) yes
O11 Cs1 O14 3_666 . 114.83(11) yes
O11 Cs1 O16 3_666 3_666 67.46(10) yes
O11 Cs1 O27 3_666 . 111.3(2) yes
O11 Cs1 O27 3_666 4_555 57.64(19) yes
O14 Cs1 O16 . 3_666 100.86(10) yes
O14 Cs1 O27 . . 132.9(2) yes
O14 Cs1 O27 . 4_555 81.0(2) yes
O16 Cs1 O27 3_666 . 88.3(2) yes
O16 Cs1 O27 3_666 4_555 118.94(19) yes
O27 Cs1 O27 . 4_555 133.9(3) yes
O27 Cs1 O27 4_555 . 133.9(3) yes
O4 Cs2 O19 3_665 2_645 91.02(9) yes
O4 Cs2 O20 3_665 3_665 67.94(9) yes
O4 Cs2 O21 3_665 . 102.43(10) yes
O4 Cs2 O22 3_665 2_645 44.51(10) yes
O4 Cs2 O23 3_665 . 119.23(10) yes
O4 Cs2 O24 3_665 4_455 144.98(10) yes
O4 Cs2 O28 3_665 . 113.81(12) yes
O4 Cs2 O28 3_665 4_555 61.28(11) yes
O4 Cs2 H28a 3_665 . 121.4(17) yes
O4 Cs2 H28b 3_665 . 103.8(14) yes
O4 Cs2 H28b 3_665 4_555 50.7(14) yes
O19 Cs2 O20 2_645 3_665 155.27(9) yes
O19 Cs2 O21 2_645 . 125.48(9) yes
O19 Cs2 O22 2_645 2_645 49.27(9) yes
O19 Cs2 O23 2_645 . 82.54(10) yes
O19 Cs2 O24 2_645 4_455 122.67(9) yes
O19 Cs2 O28 2_645 . 70.30(13) yes
O19 Cs2 O28 2_645 4_555 76.05(13) yes
O19 Cs2 H28a 2_645 . 63.6(18) yes
O19 Cs2 H28b 2_645 . 66.6(14) yes
O19 Cs2 H28b 2_645 4_555 84.5(15) yes
O20 Cs2 O21 3_665 . 73.82(9) yes
O20 Cs2 O22 3_665 2_645 106.55(9) yes
O20 Cs2 O23 3_665 . 118.53(10) yes
O20 Cs2 O24 3_665 4_455 77.05(9) yes
O20 Cs2 O28 3_665 . 105.46(13) yes
O20 Cs2 O28 3_665 4_555 102.98(12) yes
O20 Cs2 H28a 3_665 . 115.5(18) yes
O20 Cs2 H28b 3_665 . 104.7(14) yes
O20 Cs2 H28b 3_665 4_555 91.4(15) yes
O21 Cs2 O22 . 2_645 135.65(10) yes
O21 Cs2 O23 . . 44.73(10) yes
O21 Cs2 O24 . 4_455 67.40(9) yes
O21 Cs2 O28 . . 140.68(12) yes
O21 Cs2 O28 . 4_555 65.89(12) yes
O21 Cs2 H28a . . 135.8(17) yes
O21 Cs2 H28b . . 150.8(14) yes
O21 Cs2 H28b . 4_555 66.4(15) yes
O22 Cs2 O23 2_645 . 117.29(10) yes
O22 Cs2 O24 2_645 4_455 156.95(10) yes
O22 Cs2 O28 2_645 . 83.10(13) yes
O22 Cs2 O28 2_645 4_555 71.15(12) yes
O22 Cs2 H28a 2_645 . 85.4(18) yes
O22 Cs2 H28b 2_645 . 73.3(14) yes
O22 Cs2 H28b 2_645 4_555 69.3(15) yes
O23 Cs2 O24 . 4_455 78.18(10) yes
O23 Cs2 O28 . . 120.02(13) yes
O23 Cs2 O28 . 4_555 58.53(12) yes
O23 Cs2 H28a . . 109.2(17) yes
O23 Cs2 H28b . . 127.1(14) yes
O23 Cs2 H28b . 4_555 68.5(14) yes
O24 Cs2 O28 4_455 . 74.10(13) yes
O24 Cs2 O28 4_455 4_555 131.03(12) yes
O24 Cs2 H28a 4_455 . 72.9(18) yes
O24 Cs2 H28b 4_455 . 83.7(14) yes
O24 Cs2 H28b 4_455 4_555 133.8(15) yes
O28 Cs2 O28 . 4_555 145.99(16) yes
O28 Cs2 H28a . . 11.3(17) yes
O28 Cs2 H28b . . 10.3(14) yes
O28 Cs2 H28b . 4_555 150.9(15) yes
O28 Cs2 O28 4_555 . 145.99(16) yes
O28 Cs2 H28a 4_555 . 139.4(18) yes
O28 Cs2 H28b 4_555 . 139.8(14) yes
O28 Cs2 H28b 4_555 4_555 12.7(15) yes
H28a Cs2 H28b . . 19(2) yes
H28a Cs2 H28b . 4_555 148(2) yes
H28b Cs2 H28b . 4_555 142(2) yes
H28b Cs2 H28b 4_555 . 142(2) yes
O1 Ga1 O2 . . 176.18(18) yes
O1 Ga1 O3 . . 85.42(16) yes
O1 Ga1 O4 . . 92.00(18) yes
O1 Ga1 O5 . . 89.93(16) yes
O2 Ga1 O3 . . 94.35(16) yes
O2 Ga1 O4 . . 91.67(18) yes
O2 Ga1 O5 . . 87.35(15) yes
O3 Ga1 O4 . . 109.12(17) yes
O3 Ga1 O5 . . 130.99(18) yes
O4 Ga1 O5 . . 119.80(18) yes
O5 Ga2 O6 . . 176.26(16) yes
O5 Ga2 O7 . . 85.70(15) yes
O5 Ga2 O8 . . 92.11(16) yes
O5 Ga2 O9 . . 92.99(17) yes
O6 Ga2 O7 . . 92.73(15) yes
O6 Ga2 O8 . . 91.55(16) yes
O6 Ga2 O9 . . 84.71(16) yes
O7 Ga2 O8 . . 126.24(18) yes
O7 Ga2 O9 . . 117.55(17) yes
O8 Ga2 O9 . . 116.21(18) yes
O10 Ga3 O11 . . 104.12(18) yes
O10 Ga3 O12 . . 114.63(18) yes
O10 Ga3 O13 . . 107.57(18) yes
O11 Ga3 O12 . . 109.25(19) yes
O11 Ga3 O13 . . 111.32(19) yes
O12 Ga3 O13 . . 109.84(16) yes
O14 Ga4 O15 . . 176.19(15) yes
O14 Ga4 O16 . . 88.17(16) yes
O14 Ga4 O17 . . 90.16(19) yes
O14 Ga4 O18 . . 89.52(15) yes
O15 Ga4 O16 . . 94.76(16) yes
O15 Ga4 O17 . . 91.26(19) yes
O15 Ga4 O18 . . 86.77(15) yes
O16 Ga4 O17 . . 107.91(18) yes
O16 Ga4 O18 . . 127.42(18) yes
O17 Ga4 O18 . . 124.63(18) yes
O18 Ga5 O19 . . 174.74(15) yes
O18 Ga5 O20 . . 86.45(15) yes
O18 Ga5 O21 . . 92.93(16) yes
O18 Ga5 O22 . . 92.51(16) yes
O19 Ga5 O20 . . 89.97(15) yes
O19 Ga5 O21 . . 92.27(16) yes
O19 Ga5 O22 . . 86.14(15) yes
O20 Ga5 O21 . . 123.73(17) yes
O20 Ga5 O22 . . 122.37(17) yes
O21 Ga5 O22 . . 113.88(17) yes
O23 Ga6 O24 . . 108.52(18) yes
O23 Ga6 O25 . . 110.5(2) yes
O23 Ga6 O26 . . 106.80(18) yes
O24 Ga6 O25 . . 99.90(19) yes
O24 Ga6 O26 . . 116.97(18) yes
O25 Ga6 O26 . . 114.02(16) yes
O2 P1 O8 . . 112.9(2) yes
O2 P1 O11 . . 109.9(2) yes
O2 P1 O14 . . 110.6(2) yes
O8 P1 O11 . . 106.3(2) yes
O8 P1 O14 . . 108.1(2) yes
O11 P1 O14 . . 108.8(2) yes
O3 P2 O19 . 3_665 109.0(2) yes
O3 P2 O20 . . 110.1(2) yes
O3 P2 O24 . 4_455 109.5(2) yes
O19 P2 O20 3_665 . 111.3(2) yes
O19 P2 O24 3_665 4_455 107.2(2) yes
O20 P2 O24 . 4_455 109.7(2) yes
O4 P3 O12 . . 111.3(2) yes
O4 P3 O13 . 4_465 111.4(2) yes
O4 P3 O22 . 4_465 105.1(2) yes
O12 P3 O13 . 4_465 108.6(2) yes
O12 P3 O22 . 4_465 111.2(2) yes
O13 P3 O22 4_465 4_465 109.3(2) yes
O1 P4 O15 1_655 . 108.3(2) yes
O1 P4 O21 1_655 . 109.5(2) yes
O1 P4 O23 1_655 . 110.7(2) yes
O15 P4 O21 . . 113.2(2) yes
O15 P4 O23 . . 111.1(2) yes
O21 P4 O23 . . 104.0(2) yes
O6 P5 O7 3_666 1_655 110.9(2) yes
O6 P5 O10 3_666 4_565 108.1(2) yes
O6 P5 O16 3_666 . 109.4(2) yes
O7 P5 O10 1_655 4_565 110.0(2) yes
O7 P5 O16 1_655 . 109.6(2) yes
O10 P5 O16 4_565 . 108.9(2) yes
O9 P6 O17 4_555 . 106.9(2) yes
O9 P6 O25 4_555 4_455 111.4(2) yes
O9 P6 O26 4_555 . 107.7(2) yes
O17 P6 O25 . 4_455 111.4(3) yes
O17 P6 O26 . . 111.3(2) yes
O25 P6 O26 4_455 . 108.2(2) yes
Ga1 O1 P4 . 1_455 135.1(2) yes
Ga1 O2 P1 . . 139.9(2) yes
Ga1 O3 P2 . . 137.3(2) yes
Ga1 O4 P3 . . 141.2(3) yes
Ga1 O5 Ga2 . . 143.1(2) yes
Ga2 O6 P5 . 3_666 137.6(2) yes
Ga2 O7 P5 . 1_455 141.9(2) yes
Ga2 O8 P1 . . 134.9(2) yes
Ga2 O9 P6 . 4_455 138.1(2) yes
Ga3 O10 P5 . 4_465 133.7(2) yes
Ga3 O11 P1 . . 135.3(3) yes
Ga3 O12 P3 . . 134.0(2) yes
Ga3 O13 P3 . 4_565 138.9(2) yes
Ga4 O14 P1 . . 131.7(2) yes
Ga4 O15 P4 . . 133.5(2) yes
Ga4 O16 P5 . . 135.8(2) yes
Ga4 O17 P6 . . 148.4(3) yes
Ga4 O18 Ga5 . . 141.5(2) yes
Ga5 O19 P2 . 3_665 139.4(2) yes
Ga5 O20 P2 . . 135.8(2) yes
Ga5 O21 P4 . . 132.4(2) yes
Ga5 O22 P3 . 4_565 138.0(2) yes
Ga6 O23 P4 . . 139.6(3) yes
Ga6 O24 P2 . 4_555 141.0(3) yes
Ga6 O25 P6 . 4_555 136.8(3) yes
Ga6 O26 P6 . . 129.6(2) yes
H28a O28 H28b . . 118(12) yes
O1 H28a O3 4_555 4_555 57.1(19) yes
O1 H28a O23 4_555 4_455 53.3(17) yes
O1 H28a O28 4_555 . 137(11) yes
O1 H28a H28b 4_555 . 122(8) yes
O3 H28a O23 4_555 4_455 91(3) yes
O3 H28a O28 4_555 . 163(11) yes
O3 H28a H28b 4_555 . 136(8) yes
O23 H28a O28 4_455 . 105(10) yes
O23 H28a H28b 4_455 . 125(7) yes
O1 H28b O4 2_545 2_545 64(2) yes
O1 H28b O21 2_545 2_645 56(2) yes
O1 H28b O28 2_545 . 177(8) yes
O1 H28b H28a 2_545 . 150(8) yes
O4 H28b O21 2_545 2_645 112(3) yes
O4 H28b O28 2_545 . 119(8) yes
O4 H28b H28a 2_545 . 145(8) yes
O21 H28b O28 2_645 . 121(7) yes
O21 H28b H28a 2_645 . 100(7) yes

loop_
_geom_bond_atom_site_label_1
_geom_bond_atom_site_label_2
_geom_bond_site_symmetry_2
_geom_bond_distance
_geom_bond_publ_flag
Cs1 O6 . 3.325(4) yes
Cs1 O6 4_555 3.517(4) yes
Cs1 O8 . 3.454(4) yes
Cs1 O9 4_555 3.255(4) yes
Cs1 O11 3_666 3.170(4) yes
Cs1 O14 . 3.179(4) yes
Cs1 O16 3_666 3.462(4) yes
Cs1 O27 . 2.903(11) yes
Cs1 O27 4_555 3.226(12) yes
Cs2 O4 3_665 3.268(4) yes
Cs2 O19 2_645 3.142(4) yes
Cs2 O20 3_665 3.169(4) yes
Cs2 O21 . 3.198(4) yes
Cs2 O22 2_645 3.082(4) yes
Cs2 O23 . 3.204(4) yes
Cs2 O24 4_455 3.480(4) yes
Cs2 O28 . 3.108(6) yes
Cs2 O28 4_555 3.285(6) yes
Cs2 H28a . 3.10(10) yes
Cs2 H28b . 3.60(9) yes
Cs2 H28b 4_555 3.48(8) yes
Ga1 O1 . 1.983(4) yes
Ga1 O2 . 1.962(4) yes
Ga1 O3 . 1.850(4) yes
Ga1 O4 . 1.857(4) yes
Ga1 O5 . 1.852(4) yes
Ga2 O5 . 1.970(4) yes
Ga2 O6 . 1.933(4) yes
Ga2 O7 . 1.854(4) yes
Ga2 O8 . 1.855(4) yes
Ga2 O9 . 1.870(4) yes
Ga3 O10 . 1.824(4) yes
Ga3 O11 . 1.814(4) yes
Ga3 O12 . 1.829(4) yes
Ga3 O13 . 1.808(3) yes
Ga4 O14 . 1.948(4) yes
Ga4 O15 . 1.965(4) yes
Ga4 O16 . 1.850(4) yes
Ga4 O17 . 1.863(4) yes
Ga4 O18 . 1.873(4) yes
Ga5 O18 . 1.969(4) yes
Ga5 O19 . 1.946(4) yes
Ga5 O20 . 1.885(4) yes
Ga5 O21 . 1.839(4) yes
Ga5 O22 . 1.853(4) yes
Ga6 O23 . 1.807(4) yes
Ga6 O24 . 1.808(4) yes
Ga6 O25 . 1.813(4) yes
Ga6 O26 . 1.831(4) yes
P1 O2 . 1.532(4) yes
P1 O8 . 1.528(4) yes
P1 O11 . 1.550(4) yes
P1 O14 . 1.522(4) yes
P2 O3 . 1.531(4) yes
P2 O19 3_665 1.514(4) yes
P2 O20 . 1.534(4) yes
P2 O24 4_455 1.547(4) yes
P3 O4 . 1.519(4) yes
P3 O12 . 1.547(4) yes
P3 O13 4_465 1.532(4) yes
P3 O22 4_465 1.518(4) yes
P4 O1 1_655 1.519(4) yes
P4 O15 . 1.530(4) yes
P4 O21 . 1.536(4) yes
P4 O23 . 1.554(5) yes
P5 O6 3_666 1.518(4) yes
P5 O7 1_655 1.528(4) yes
P5 O10 4_565 1.547(4) yes
P5 O16 . 1.536(4) yes
P6 O9 4_555 1.512(4) yes
P6 O17 . 1.507(5) yes
P6 O25 4_455 1.534(4) yes
P6 O26 . 1.548(4) yes
O28 H28a . 0.61(9) yes
O28 H28b . 0.77(9) yes
H28a H28b . 1.19(13) yes
